data_2107278
loop_
_publ_author_name
'Granifo, Juan'
'Westermeyer, Marleen'
'Riquelme, Maricel'
'Gavi\~no, Rub\'en'
'Su\'arez, Sebasti\'an'
'Halac, Emilia B.'
'Baggio, Ricardo'

_publ_section_title
;
 A temperature-induced order--disorder phase transition in a 4-substituted
 4,2':6',4''-terpyridine
;
_journal_coeditor_code EB5043
_journal_issue 6
_journal_name_full 'Acta Crystallographica Section B'
_journal_page_first 805
_journal_page_last 813
_journal_paper_doi 10.1107/S205252061501937X
_journal_volume 71
_journal_year 2015
_chemical_formula_moiety 'C24 H16 N4'
_chemical_formula_sum 'C24 H16 N4'
_chemical_formula_weight 360.41
_space_group_crystal_system monoclinic
_space_group_IT_number 14
_space_group_name_Hall '-P 2ybc'
_space_group_name_H-M_alt 'P 1 21/c 1'
_symmetry_space_group_name_Hall '-P 2ybc'
_symmetry_space_group_name_H-M 'P 1 21/c 1'
_atom_sites_solution_hydrogens geom
_audit_creation_method SHELXL-2014/6
_cell_angle_alpha 90
_cell_angle_beta 107.508(2)
_cell_angle_gamma 90
_cell_formula_units_Z 4
_cell_length_a 12.2957(2)
_cell_length_b 10.5239(2)
_cell_length_c 14.9250(3)
_cell_measurement_reflns_used 2612
_cell_measurement_temperature 277(2)
_cell_measurement_theta_max 26.0260
_cell_measurement_theta_min 4.3400
_cell_volume 1841.81(6)
_computing_cell_refinement 'CrysAlisPro '
_computing_data_collection 'CrysAlisPro (Oxford Diffraction, 2009)'
_computing_data_reduction 'CrysAlisPro '
_computing_molecular_graphics 'XP in SHELXTL (Sheldrick, 2008)'
_computing_publication_material 'SHELXL-2014/6, PLATON (Spek, 2009)'
_computing_structure_refinement 'SHELXL-2014/6 (Sheldrick, 2015)'
_computing_structure_solution 'SHELXS (Sheldrick, 2008)'
_diffrn_ambient_temperature 277(2)
_diffrn_measured_fraction_theta_full 0.997
_diffrn_measured_fraction_theta_max 0.997
_diffrn_measurement_device_type 'Oxford Diffraction Gemini CCD S Ultra'
_diffrn_measurement_method '\w scans, thick slices'
_diffrn_radiation_monochromator graphite
_diffrn_radiation_source 'fine-focus sealed tube'
_diffrn_radiation_type MoK\a
_diffrn_radiation_wavelength 0.71073
_diffrn_reflns_av_R_equivalents 0.0480
_diffrn_reflns_limit_h_max 15
_diffrn_reflns_limit_h_min -15
_diffrn_reflns_limit_k_max 13
_diffrn_reflns_limit_k_min -13
_diffrn_reflns_limit_l_max 18
_diffrn_reflns_limit_l_min -18
_diffrn_reflns_number 36886
_diffrn_reflns_theta_full 25.242
_diffrn_reflns_theta_max 26.369
_diffrn_reflns_theta_min 3.780
_exptl_absorpt_coefficient_mu 0.079
_exptl_absorpt_correction_type multi-scan
_exptl_absorpt_process_details 'CrysAlisPro, Oxford Diffraction (2009) '
_exptl_crystal_colour colourless
_exptl_crystal_density_diffrn 1.300
_exptl_crystal_description plate
_exptl_crystal_F_000 752
_exptl_crystal_size_max 0.28
_exptl_crystal_size_mid 0.20
_exptl_crystal_size_min 0.10
_refine_diff_density_max 0.145
_refine_diff_density_min -0.155
_refine_ls_extinction_method none
_refine_ls_goodness_of_fit_ref 1.020
_refine_ls_hydrogen_treatment constr
_refine_ls_matrix_type full
_refine_ls_number_parameters 272
_refine_ls_number_reflns 3773
_refine_ls_number_restraints 18
_refine_ls_restrained_S_all 1.018
_refine_ls_R_factor_all 0.0703
_refine_ls_R_factor_gt 0.0455
_refine_ls_shift/su_max 0.000
_refine_ls_shift/su_mean 0.000
_refine_ls_structure_factor_coef Fsqd
_refine_ls_weighting_details 'w=1/[\s^2^(Fo^2^)+(0.0496P)^2^+0.3259P] where P=(Fo^2^+2Fc^2^)/3'
_refine_ls_weighting_scheme calc
_refine_ls_wR_factor_gt 0.1054
_refine_ls_wR_factor_ref 0.1180
_reflns_number_gt 2653
_reflns_number_total 3773
_reflns_threshold_expression 'I > 2\s(I)'
_cod_data_source_file eb5043sup1.cif
_cod_data_source_block 277
_cod_database_code 2107278
_shelx_space_group_comment
;
The symmetry employed for this shelxl refinement is uniquely defined
by the following loop, which should always be used as a source of
symmetry information in preference to the above space-group names.
They are only intended as comments.
;
_shelxl_version_number 2014/6

loop_
_space_group_symop_operation_xyz
'x, y, z'
'-x, y+1/2, -z+1/2'
'-x, -y, -z'
'x, -y-1/2, z-1/2'

loop_
_atom_site_type_symbol
_atom_site_label
_atom_site_fract_x
_atom_site_fract_y
_atom_site_fract_z
_atom_site_U_iso_or_equiv
_atom_site_adp_type
_atom_site_calc_flag
_atom_site_occupancy
_atom_site_disorder_assembly
_atom_site_disorder_group
N N1A 0.3664(5) -0.1673(4) 0.3412(3) 0.0621(12) Uani d 0.481(3) A 1
C C1A 0.4425(4) 0.0389(3) 0.3916(3) 0.0576(9) Uani d 0.481(3) A 1
H H1A 0.4992 0.0867 0.4333 0.069 Uiso calc 0.481(3) A 1
C C2A 0.4437(3) -0.0916(3) 0.3978(3) 0.0686(10) Uani d 0.481(3) A 1
H H2A 0.5025 -0.1293 0.4447 0.082 Uiso calc 0.481(3) A 1
C C3A 0.2842(5) -0.1094(7) 0.2754(6) 0.0566(5) Uani d 0.481(3) A 1
H H3A 0.2290 -0.1599 0.2346 0.068 Uiso calc 0.481(3) A 1
C C4A 0.2748(5) 0.0215(7) 0.2630(7) 0.0472(9) Uani d 0.481(3) A 1
H H4A 0.2149 0.0566 0.2156 0.057 Uiso calc 0.481(3) A 1
C C5A 0.3562(5) 0.0987(4) 0.3225(6) 0.0426(10) Uani d 0.481(3) A 1
N N1B 0.3670(4) -0.1684(4) 0.3004(3) 0.0621(12) Uani d 0.519(3) A 2
C C1B 0.4547(3) 0.0359(3) 0.3372(3) 0.0576(9) Uani d 0.519(3) A 2
H H1B 0.5214 0.0821 0.3623 0.069 Uiso calc 0.519(3) A 2
C C2B 0.4580(3) -0.0948(3) 0.3349(3) 0.0686(10) Uani d 0.519(3) A 2
H H2B 0.5284 -0.1342 0.3590 0.082 Uiso calc 0.519(3) A 2
C C3B 0.2683(5) -0.1081(6) 0.2668(5) 0.0566(5) Uani d 0.519(3) A 2
H H3B 0.2032 -0.1571 0.2423 0.068 Uiso calc 0.519(3) A 2
C C4B 0.2554(5) 0.0232(6) 0.2657(6) 0.0472(9) Uani d 0.519(3) A 2
H H4B 0.1838 0.0600 0.2412 0.057 Uiso calc 0.519(3) A 2
C C5B 0.3511(5) 0.0981(4) 0.3016(5) 0.0426(10) Uani d 0.519(3) A 2
N N2 0.45028(10) 0.29605(11) 0.35465(9) 0.0430(3) Uani d 1 . .
N N3 0.78273(12) 0.58731(14) 0.49553(11) 0.0653(4) Uani d 1 . .
N N4 -0.00863(12) 0.63571(15) 0.22797(11) 0.0649(4) Uani d 1 . .
C C6 0.35109(12) 0.23977(13) 0.30950(11) 0.0417(4) Uani d 1 . .
C C7 0.25306(13) 0.30837(13) 0.26464(11) 0.0437(4) Uani d 1 . .
H H7 0.1852 0.2666 0.2347 0.052 Uiso calc 1 . .
C C8 0.25806(12) 0.44026(13) 0.26527(10) 0.0407(3) Uani d 1 . .
C C9 0.36080(12) 0.49770(13) 0.31145(11) 0.0455(4) Uani d 1 . .
H H9 0.3668 0.5858 0.3129 0.055 Uiso calc 1 . .
C C10 0.45509(12) 0.42313(13) 0.35578(10) 0.0415(4) Uani d 1 . .
C C11 0.56778(12) 0.47990(13) 0.40572(11) 0.0437(4) Uani d 1 . .
C C12 0.58260(14) 0.60842(15) 0.42153(14) 0.0647(5) Uani d 1 . .
H H12 0.5204 0.6630 0.4022 0.078 Uiso calc 1 . .
C C13 0.68941(15) 0.65634(15) 0.46600(14) 0.0690(6) Uani d 1 . .
H H13 0.6961 0.7436 0.4759 0.083 Uiso calc 1 . .
C C14 0.76740(15) 0.46374(17) 0.48061(14) 0.0692(6) Uani d 1 . .
H H14 0.8313 0.4117 0.5006 0.083 Uiso calc 1 . .
C C15 0.66450(14) 0.40636(15) 0.43787(12) 0.0577(5) Uani d 1 . .
H H15 0.6601 0.3185 0.4307 0.069 Uiso calc 1 . .
C C16 0.15753(12) 0.52069(13) 0.21775(11) 0.0414(4) Uani d 1 . .
C C17 0.08138(14) 0.55527(16) 0.26321(12) 0.0559(4) Uani d 1 . .
H H17 0.0913 0.5216 0.3228 0.067 Uiso calc 1 . .
C C18 -0.02300(14) 0.67870(16) 0.14256(14) 0.0582(5) Uani d 1 . .
H H18 -0.0838 0.7337 0.1174 0.070 Uiso calc 1 . .
C C19 0.04686(13) 0.64761(13) 0.08650(12) 0.0470(4) Uani d 1 . .
C C20 0.02520(16) 0.69264(15) -0.00635(13) 0.0608(5) Uani d 1 . .
H H20 -0.0370 0.7454 -0.0322 0.073 Uiso calc 1 . .
C C21 0.09424(18) 0.65955(17) -0.05793(14) 0.0693(6) Uani d 1 . .
H H21 0.0788 0.6887 -0.1193 0.083 Uiso calc 1 . .
C C22 0.18943(17) 0.58104(19) -0.01896(14) 0.0683(5) Uani d 1 . .
H H22 0.2370 0.5594 -0.0547 0.082 Uiso calc 1 . .
C C23 0.21254(14) 0.53651(15) 0.07018(12) 0.0545(4) Uani d 1 . .
H H23 0.2760 0.4851 0.0950 0.065 Uiso calc 1 . .
C C24 0.14154(12) 0.56717(13) 0.12552(11) 0.0414(4) Uani d 1 . .

loop_
_atom_site_aniso_label
_atom_site_aniso_U_11
_atom_site_aniso_U_22
_atom_site_aniso_U_33
_atom_site_aniso_U_12
_atom_site_aniso_U_13
_atom_site_aniso_U_23
N1A 0.0664(11) 0.0295(8) 0.087(4) 0.0014(8) 0.018(2) 0.0023(16)
C1A 0.0477(13) 0.0334(10) 0.081(3) 0.0014(9) 0.0025(19) 0.0039(17)
C2A 0.0590(15) 0.0343(11) 0.102(3) 0.0079(11) 0.009(2) 0.0080(19)
C3A 0.0576(15) 0.0362(8) 0.0758(16) -0.0089(11) 0.0199(12) -0.0079(9)
C4A 0.0453(17) 0.0341(8) 0.0621(11) -0.0025(11) 0.0159(15) -0.0025(8)
C5A 0.0438(10) 0.0287(7) 0.054(3) 0.0007(7) 0.0125(12) 0.0015(10)
N1B 0.0664(11) 0.0295(8) 0.087(4) 0.0014(8) 0.018(2) 0.0023(16)
C1B 0.0477(13) 0.0334(10) 0.081(3) 0.0014(9) 0.0025(19) 0.0039(17)
C2B 0.0590(15) 0.0343(11) 0.102(3) 0.0079(11) 0.009(2) 0.0080(19)
C3B 0.0576(15) 0.0362(8) 0.0758(16) -0.0089(11) 0.0199(12) -0.0079(9)
C4B 0.0453(17) 0.0341(8) 0.0621(11) -0.0025(11) 0.0159(15) -0.0025(8)
C5B 0.0438(10) 0.0287(7) 0.054(3) 0.0007(7) 0.0125(12) 0.0015(10)
N2 0.0401(7) 0.0293(6) 0.0552(8) 0.0018(5) 0.0075(6) 0.0032(5)
N3 0.0470(8) 0.0558(9) 0.0770(11) -0.0053(7) -0.0055(7) -0.0067(8)
N4 0.0464(8) 0.0714(10) 0.0703(11) 0.0187(7) 0.0078(7) -0.0019(8)
C6 0.0409(8) 0.0280(7) 0.0547(9) -0.0003(6) 0.0123(7) 0.0014(6)
C7 0.0380(8) 0.0335(7) 0.0542(9) -0.0020(6) 0.0061(7) -0.0022(7)
C8 0.0399(8) 0.0330(7) 0.0456(9) 0.0022(6) 0.0073(7) 0.0022(6)
C9 0.0450(9) 0.0261(7) 0.0577(10) 0.0002(6) 0.0035(7) 0.0028(6)
C10 0.0402(8) 0.0301(7) 0.0483(9) 0.0003(6) 0.0044(7) 0.0021(6)
C11 0.0415(8) 0.0329(7) 0.0498(9) 0.0007(6) 0.0033(7) 0.0031(6)
C12 0.0471(10) 0.0338(8) 0.0939(14) 0.0008(7) -0.0082(9) 0.0016(8)
C13 0.0570(11) 0.0361(9) 0.0944(15) -0.0057(8) -0.0066(10) -0.0011(9)
C14 0.0469(10) 0.0536(11) 0.0879(14) 0.0082(8) -0.0087(9) -0.0096(9)
C15 0.0495(9) 0.0372(8) 0.0710(12) 0.0050(7) -0.0054(8) -0.0040(8)
C16 0.0357(8) 0.0298(7) 0.0520(9) -0.0006(6) 0.0027(7) -0.0013(6)
C17 0.0480(9) 0.0586(10) 0.0560(10) 0.0101(8) 0.0079(8) 0.0036(8)
C18 0.0407(9) 0.0491(9) 0.0716(13) 0.0102(7) -0.0031(9) -0.0010(8)
C19 0.0394(8) 0.0317(7) 0.0582(10) -0.0040(6) -0.0032(7) 0.0008(7)
C20 0.0561(11) 0.0442(9) 0.0645(12) -0.0062(8) -0.0083(9) 0.0106(8)
C21 0.0808(14) 0.0609(11) 0.0543(11) -0.0166(10) 0.0023(10) 0.0125(9)
C22 0.0742(13) 0.0700(12) 0.0611(12) -0.0085(10) 0.0210(10) 0.0013(10)
C23 0.0508(10) 0.0473(9) 0.0609(11) 0.0003(8) 0.0102(8) 0.0021(8)
C24 0.0366(8) 0.0282(7) 0.0520(9) -0.0037(6) 0.0021(7) -0.0015(6)

loop_
_atom_type_symbol
_atom_type_description
_atom_type_scat_dispersion_real
_atom_type_scat_dispersion_imag
_atom_type_scat_source
C C 0.0033 0.0016 'International Tables Vol C Tables 4.2.6.8 and 6.1.1.4'
H H 0.0000 0.0000 'International Tables Vol C Tables 4.2.6.8 and 6.1.1.4'
N N 0.0061 0.0033 'International Tables Vol C Tables 4.2.6.8 and 6.1.1.4'

loop_
_geom_angle_atom_site_label_1
_geom_angle_atom_site_label_2
_geom_angle_atom_site_label_3
_geom_angle
C3A N1A C2A 115.75(19)
C2A C1A C5A 119.5(2)
C2A C1A H1A 120.2
C5A C1A H1A 120.2
N1A C2A C1A 124.3(2)
N1A C2A H2A 117.8
C1A C2A H2A 117.8
N1A C3A C4A 124.6(2)
N1A C3A H3A 117.7
C4A C3A H3A 117.7
C5A C4A C3A 118.7(2)
C5A C4A H4A 120.6
C3A C4A H4A 120.6
C4A C5A C1A 117.05(18)
C4A C5A C6 120.3(4)
C1A C5A C6 122.6(4)
C3B N1B C2B 115.78(19)
C2B C1B C5B 119.5(2)
C2B C1B H1B 120.3
C5B C1B H1B 120.3
N1B C2B C1B 124.3(2)
N1B C2B H2B 117.8
C1B C2B H2B 117.8
N1B C3B C4B 124.6(2)
N1B C3B H3B 117.7
C4B C3B H3B 117.7
C5B C4B C3B 118.7(2)
C5B C4B H4B 120.6
C3B C4B H4B 120.6
C4B C5B C1B 117.06(18)
C4B C5B C6 125.3(4)
C1B C5B C6 117.5(4)
C10 N2 C6 118.54(12)
C13 N3 C14 114.84(14)
C18 N4 C17 116.34(15)
N2 C6 C7 122.54(12)
N2 C6 C5B 117.3(2)
C7 C6 C5B 120.0(2)
N2 C6 C5A 112.1(2)
C7 C6 C5A 125.0(3)
C8 C7 C6 119.00(13)
C8 C7 H7 120.5
C6 C7 H7 120.5
C9 C8 C7 118.17(13)
C9 C8 C16 119.44(12)
C7 C8 C16 122.39(13)
C8 C9 C10 119.73(13)
C8 C9 H9 120.1
C10 C9 H9 120.1
N2 C10 C9 122.02(13)
N2 C10 C11 116.02(12)
C9 C10 C11 121.95(12)
C12 C11 C15 115.87(14)
C12 C11 C10 122.44(13)
C15 C11 C10 121.68(13)
C11 C12 C13 120.06(15)
C11 C12 H12 120.0
C13 C12 H12 120.0
N3 C13 C12 124.61(15)
N3 C13 H13 117.7
C12 C13 H13 117.7
N3 C14 C15 125.09(16)
N3 C14 H14 117.5
C15 C14 H14 117.5
C14 C15 C11 119.51(15)
C14 C15 H15 120.2
C11 C15 H15 120.2
C17 C16 C24 118.47(14)
C17 C16 C8 120.75(14)
C24 C16 C8 120.73(13)
C16 C17 N4 124.94(16)
C16 C17 H17 117.5
N4 C17 H17 117.5
N4 C18 C19 124.70(15)
N4 C18 H18 117.6
C19 C18 H18 117.6
C18 C19 C20 122.49(15)
C18 C19 C24 117.94(15)
C20 C19 C24 119.57(16)
C21 C20 C19 120.47(17)
C21 C20 H20 119.8
C19 C20 H20 119.8
C20 C21 C22 120.16(18)
C20 C21 H21 119.9
C22 C21 H21 119.9
C23 C22 C21 120.69(19)
C23 C22 H22 119.7
C21 C22 H22 119.7
C22 C23 C24 120.79(16)
C22 C23 H23 119.6
C24 C23 H23 119.6
C23 C24 C19 118.31(15)
C23 C24 C16 124.14(14)
C19 C24 C16 117.54(14)

loop_
_geom_bond_atom_site_label_1
_geom_bond_atom_site_label_2
_geom_bond_distance
N1A C3A 1.327(3)
N1A C2A 1.331(3)
C1A C2A 1.376(3)
C1A C5A 1.388(3)
C1A H1A 0.9300
C2A H2A 0.9300
C3A C4A 1.390(3)
C3A H3A 0.9300
C4A C5A 1.384(3)
C4A H4A 0.9300
C5A C6 1.496(4)
N1B C3B 1.327(3)
N1B C2B 1.330(3)
C1B C2B 1.377(3)
C1B C5B 1.388(3)
C1B H1B 0.9300
C2B H2B 0.9300
C3B C4B 1.390(3)
C3B H3B 0.9300
C4B C5B 1.384(3)
C4B H4B 0.9300
C5B C6 1.495(4)
N2 C10 1.3385(17)
N2 C6 1.3409(18)
N3 C13 1.317(2)
N3 C14 1.323(2)
N4 C18 1.313(2)
N4 C17 1.367(2)
C6 C7 1.3917(19)
C7 C8 1.3893(18)
C7 H7 0.9300
C8 C9 1.3829(19)
C8 C16 1.4900(19)
C9 C10 1.3915(19)
C9 H9 0.9300
C10 C11 1.4870(19)
C11 C12 1.376(2)
C11 C15 1.378(2)
C12 C13 1.377(2)
C12 H12 0.9300
C13 H13 0.9300
C14 C15 1.374(2)
C14 H14 0.9300
C15 H15 0.9300
C16 C17 1.361(2)
C16 C24 1.418(2)
C17 H17 0.9300
C18 C19 1.406(2)
C18 H18 0.9300
C19 C20 1.412(2)
C19 C24 1.415(2)
C20 C21 1.352(3)
C20 H20 0.9300
C21 C22 1.408(3)
C21 H21 0.9300
C22 C23 1.358(2)
C22 H22 0.9300
C23 C24 1.408(2)
C23 H23 0.9300

loop_
_geom_torsion_atom_site_label_1
_geom_torsion_atom_site_label_2
_geom_torsion_atom_site_label_3
_geom_torsion_atom_site_label_4
_geom_torsion
C3A N1A C2A C1A 0.0(3)
C5A C1A C2A N1A 0.0(3)
C2A N1A C3A C4A -0.1(6)
N1A C3A C4A C5A 0.2(8)
C3A C4A C5A C1A -0.2(7)
C3A C4A C5A C6 178.0(6)
C2A C1A C5A C4A 0.1(6)
C2A C1A C5A C6 -178.1(6)
C3B N1B C2B C1B -0.1(3)
C5B C1B C2B N1B -0.1(3)
C2B N1B C3B C4B 0.1(6)
N1B C3B C4B C5B 0.1(7)
C3B C4B C5B C1B -0.2(7)
C3B C4B C5B C6 -177.1(6)
C2B C1B C5B C4B 0.2(5)
C2B C1B C5B C6 177.4(5)
C10 N2 C6 C7 -0.6(2)
C10 N2 C6 C5B 174.4(4)
C10 N2 C6 C5A -174.3(4)
C4B C5B C6 N2 173.5(4)
C1B C5B C6 N2 -3.3(7)
C4B C5B C6 C7 -11.4(6)
C1B C5B C6 C7 171.7(4)
C4A C5A C6 N2 -162.9(4)
C1A C5A C6 N2 15.2(8)
C4A C5A C6 C7 23.5(7)
C1A C5A C6 C7 -158.4(4)
N2 C6 C7 C8 0.9(2)
C5B C6 C7 C8 -173.8(4)
C5A C6 C7 C8 173.9(4)
C6 C7 C8 C9 -0.5(2)
C6 C7 C8 C16 179.09(14)
C7 C8 C9 C10 -0.2(2)
C16 C8 C9 C10 -179.84(14)
C6 N2 C10 C9 -0.2(2)
C6 N2 C10 C11 -179.12(13)
C8 C9 C10 N2 0.6(2)
C8 C9 C10 C11 179.46(15)
N2 C10 C11 C12 -172.69(16)
C9 C10 C11 C12 8.4(3)
N2 C10 C11 C15 8.3(2)
C9 C10 C11 C15 -170.61(16)
C15 C11 C12 C13 0.8(3)
C10 C11 C12 C13 -178.31(17)
C14 N3 C13 C12 -0.9(3)
C11 C12 C13 N3 0.4(3)
C13 N3 C14 C15 0.2(3)
N3 C14 C15 C11 1.0(3)
C12 C11 C15 C14 -1.4(3)
C10 C11 C15 C14 177.67(16)
C9 C8 C16 C17 -93.49(19)
C7 C8 C16 C17 86.92(19)
C9 C8 C16 C24 83.94(18)
C7 C8 C16 C24 -95.65(18)
C24 C16 C17 N4 -2.3(2)
C8 C16 C17 N4 175.22(15)
C18 N4 C17 C16 2.1(3)
C17 N4 C18 C19 0.1(3)
N4 C18 C19 C20 177.54(16)
N4 C18 C19 C24 -1.9(2)
C18 C19 C20 C21 -179.53(15)
C24 C19 C20 C21 -0.1(2)
C19 C20 C21 C22 -0.8(3)
C20 C21 C22 C23 0.7(3)
C21 C22 C23 C24 0.4(3)
C22 C23 C24 C19 -1.2(2)
C22 C23 C24 C16 177.57(15)
C18 C19 C24 C23 -179.42(14)
C20 C19 C24 C23 1.1(2)
C18 C19 C24 C16 1.68(19)
C20 C19 C24 C16 -177.80(13)
C17 C16 C24 C23 -178.59(14)
C8 C16 C24 C23 3.9(2)
C17 C16 C24 C19 0.2(2)
C8 C16 C24 C19 -177.25(12)

_cod_database_fobs_code 2107278
